data_7220763
loop_
_publ_author_name
'Huang, Yong-Qing'
'Cheng, Hai-Di'
'Chen, Huai-Ying'
'Wan, Yi'
'Liu, Cheng-Long'
'Zhao, Yue'
'Xiao, Xin-Feng'
'Chen, Li-Hui'

_publ_section_title
;
 Structural diversity in coordination polymers with a semirigid Lewis
 acidity ligand: structures and properties
;
_journal_issue 30
_journal_name_full CrystEngComm
_journal_page_first 5690
_journal_paper_doi 10.1039/C5CE00677E
_journal_volume 17
_journal_year 2015
_chemical_formula_moiety 'C32 H50 Cl2 Cu4 N4 O30'
_chemical_formula_sum 'C32 H50 Cl2 Cu4 N4 O30'
_chemical_formula_weight 1295.82
_chemical_name_systematic
; 
 ? 
;
_space_group_IT_number 14
_symmetry_cell_setting monoclinic
_symmetry_space_group_name_Hall '-P 2yn'
_symmetry_space_group_name_H-M 'P 1 21/n 1'
_atom_sites_solution_hydrogens geom
_atom_sites_solution_primary direct
_atom_sites_solution_secondary difmap
_audit_creation_method SHELXL-97
_audit_update_record
;
2014-06-18 deposited with the CCDC.
2015-06-12 downloaded from the CCDC.
;
_cell_angle_alpha 90.00
_cell_angle_beta 104.010(10)
_cell_angle_gamma 90.00
_cell_formula_units_Z 2
_cell_length_a 8.697(6)
_cell_length_b 25.050(17)
_cell_length_c 11.638(8)
_cell_measurement_reflns_used 6992
_cell_measurement_temperature 296(2)
_cell_measurement_theta_max 28.24
_cell_measurement_theta_min 2.43
_cell_volume 2460(3)
_computing_structure_refinement 'SHELXL-97 (Sheldrick, 1997)'
_computing_structure_solution 'SHELXS-97 (Sheldrick, 1990)'
_diffrn_ambient_temperature 296(2)
_diffrn_measured_fraction_theta_full 0.999
_diffrn_measured_fraction_theta_max 0.999
_diffrn_measurement_device_type 'Bruker Smart Apex CCD'
_diffrn_measurement_method '\w and \f scan'
_diffrn_radiation_monochromator graphite
_diffrn_radiation_source 'fine-focus sealed tube'
_diffrn_radiation_type MoK\a
_diffrn_radiation_wavelength 0.71073
_diffrn_reflns_av_R_equivalents 0.0253
_diffrn_reflns_av_sigmaI/netI 0.0287
_diffrn_reflns_limit_h_max 10
_diffrn_reflns_limit_h_min -11
_diffrn_reflns_limit_k_max 32
_diffrn_reflns_limit_k_min -18
_diffrn_reflns_limit_l_max 15
_diffrn_reflns_limit_l_min -15
_diffrn_reflns_number 16373
_diffrn_reflns_theta_full 27.50
_diffrn_reflns_theta_max 27.50
_diffrn_reflns_theta_min 1.63
_exptl_absorpt_coefficient_mu 1.913
_exptl_absorpt_correction_T_max 0.7246
_exptl_absorpt_correction_T_min 0.7009
_exptl_absorpt_correction_type multi-scan
_exptl_absorpt_process_details 'sadabs(Bruker, 1997)'
_exptl_crystal_colour blue
_exptl_crystal_density_diffrn 1.749
_exptl_crystal_density_method 'not measured'
_exptl_crystal_description block
_exptl_crystal_F_000 1320
_exptl_crystal_size_max 0.20
_exptl_crystal_size_mid 0.20
_exptl_crystal_size_min 0.18
_refine_diff_density_max 0.913
_refine_diff_density_min -0.742
_refine_diff_density_rms 0.087
_refine_ls_extinction_method none
_refine_ls_goodness_of_fit_ref 1.026
_refine_ls_hydrogen_treatment constr
_refine_ls_matrix_type full
_refine_ls_number_parameters 325
_refine_ls_number_reflns 5654
_refine_ls_number_restraints 0
_refine_ls_restrained_S_all 1.026
_refine_ls_R_factor_all 0.0466
_refine_ls_R_factor_gt 0.0378
_refine_ls_shift/su_max 0.001
_refine_ls_shift/su_mean 0.000
_refine_ls_structure_factor_coef Fsqd
_refine_ls_weighting_details 'calc w=1/[\s^2^(Fo^2^)+(0.0678P)^2^+1.8143P] where P=(Fo^2^+2Fc^2^)/3'
_refine_ls_weighting_scheme calc
_refine_ls_wR_factor_gt 0.1074
_refine_ls_wR_factor_ref 0.1118
_reflns_number_gt 4759
_reflns_number_total 5654
_reflns_threshold_expression >2sigma(I)
_cod_data_source_file c5ce00677e2.cif
_cod_data_source_block 1
_cod_depositor_comments 'Adding full bibliography for 7220763--7220767.cif.'
_cod_original_sg_symbol_H-M 'P 21/n'
_cod_database_code 7220763

loop_
_symmetry_equiv_pos_as_xyz
'x, y, z'
'-x+1/2, y+1/2, -z+1/2'
'-x, -y, -z'
'x-1/2, -y-1/2, z-1/2'

loop_
_atom_site_label
_atom_site_type_symbol
_atom_site_fract_x
_atom_site_fract_y
_atom_site_fract_z
_atom_site_U_iso_or_equiv
_atom_site_adp_type
_atom_site_occupancy
_atom_site_symmetry_multiplicity
_atom_site_calc_flag
_atom_site_refinement_flags
Cu1 Cu 0.58793(4) 0.033192(12) 0.60365(2) 0.02581(10) Uani 1 1 d .
Cu2 Cu 0.27507(4) 0.084852(12) 0.40521(3) 0.02484(10) Uani 1 1 d .
Cl1 Cl 0.75889(11) 0.10140(4) 0.60414(8) 0.0498(2) Uani 1 1 d .
O1 O 0.3567(2) 0.05262(9) 0.66777(17) 0.0354(5) Uani 1 1 d .
O2 O 0.1848(2) 0.03370(8) 0.49698(15) 0.0311(4) Uani 1 1 d .
O3 O 0.3407(3) -0.02152(9) 1.22751(16) 0.0385(5) Uani 1 1 d .
O4 O 0.1808(3) 0.04856(10) 1.22133(17) 0.0438(6) Uani 1 1 d .
O5 O 0.5755(2) 0.37437(9) -0.12476(18) 0.0363(5) Uani 1 1 d .
O6 O 0.6664(3) 0.33427(11) 0.0491(2) 0.0526(6) Uani 1 1 d .
O7 O 0.3624(3) 0.14424(9) 0.3320(2) 0.0457(6) Uani 1 1 d .
O8 O 0.5650(3) 0.10552(10) 0.2763(2) 0.0486(6) Uani 1 1 d .
O9 O 0.4742(2) 0.04340(7) 0.43822(14) 0.0237(4) Uani 1 1 d .
H99A H 0.5455 0.0567 0.3912 0.028 Uiso 1 1 calc R
N1 N 0.1588(3) 0.01098(10) 0.79894(19) 0.0310(5) Uani 1 1 d .
N2 N 0.4283(3) 0.26219(9) 0.0093(2) 0.0333(5) Uani 1 1 d .
C1 C 0.0971(4) 0.05014(14) 0.8518(3) 0.0393(7) Uani 1 1 d .
H1A H 0.0321 0.0756 0.8059 0.047 Uiso 1 1 calc R
C2 C 0.1290(4) 0.05315(13) 0.9736(2) 0.0366(6) Uani 1 1 d .
H2A H 0.0864 0.0807 1.0098 0.044 Uiso 1 1 calc R
C3 C 0.2247(3) 0.01499(11) 1.0416(2) 0.0266(5) Uani 1 1 d .
C4 C 0.2909(4) -0.02409(13) 0.9846(3) 0.0391(7) Uani 1 1 d .
H4A H 0.3589 -0.0494 1.0283 0.047 Uiso 1 1 calc R
C5 C 0.2558(4) -0.02532(14) 0.8626(3) 0.0416(7) Uani 1 1 d .
H5A H 0.3000 -0.0517 0.8243 0.050 Uiso 1 1 calc R
C6 C 0.1143(4) 0.00653(15) 0.6678(2) 0.0383(7) Uani 1 1 d .
H6A H 0.0101 0.0221 0.6380 0.046 Uiso 1 1 calc R
H6B H 0.1076 -0.0309 0.6460 0.046 Uiso 1 1 calc R
C7 C 0.2315(3) 0.03409(11) 0.6090(2) 0.0248(5) Uani 1 1 d .
C8 C 0.2506(3) 0.01485(12) 1.1761(2) 0.0279(5) Uani 1 1 d .
C9 C 0.3242(4) 0.26132(14) 0.0775(4) 0.0484(9) Uani 1 1 d .
H9A H 0.2444 0.2869 0.0668 0.058 Uiso 1 1 calc R
C10 C 0.3348(4) 0.22277(13) 0.1633(4) 0.0494(9) Uani 1 1 d .
H10A H 0.2633 0.2226 0.2112 0.059 Uiso 1 1 calc R
C11 C 0.4520(3) 0.18431(11) 0.1782(3) 0.0316(6) Uani 1 1 d .
C12 C 0.5575(4) 0.18577(13) 0.1059(3) 0.0394(7) Uani 1 1 d .
H12A H 0.6371 0.1603 0.1140 0.047 Uiso 1 1 calc R
C13 C 0.5426(4) 0.22544(13) 0.0221(3) 0.0416(7) Uani 1 1 d .
H13A H 0.6133 0.2267 -0.0263 0.050 Uiso 1 1 calc R
C14 C 0.4214(4) 0.30504(12) -0.0787(3) 0.0377(7) Uani 1 1 d .
H14A H 0.3274 0.3266 -0.0832 0.045 Uiso 1 1 calc R
H14B H 0.4141 0.2894 -0.1561 0.045 Uiso 1 1 calc R
C15 C 0.5688(3) 0.34056(11) -0.0451(3) 0.0319(6) Uani 1 1 d .
C16 C 0.4632(4) 0.14025(11) 0.2700(3) 0.0337(6) Uani 1 1 d .
O1W O 0.5505(5) -0.11575(16) 1.1305(3) 0.0932(12) Uani 1 1 d .
O2W O 0.6973(5) 0.31288(19) 0.3020(3) 0.1062(14) Uani 1 1 d .
O3W O 0.9356(5) 0.1510(2) 0.1255(4) 0.1203(17) Uani 1 1 d .
O4W O 0.6762(10) 0.1700(3) -0.1952(7) 0.191(3) Uani 1 1 d .
O5W O 0.4594(7) 0.2265(3) -0.3675(9) 0.216(4) Uani 1 1 d .
O6W O -0.0518(11) 0.1870(6) 0.9100(8) 0.293(7) Uani 1 1 d .

loop_
_atom_site_aniso_label
_atom_site_aniso_U_11
_atom_site_aniso_U_22
_atom_site_aniso_U_33
_atom_site_aniso_U_23
_atom_site_aniso_U_13
_atom_site_aniso_U_12
Cu1 0.03596(19) 0.02479(17) 0.01474(16) 0.00155(11) 0.00238(12) 0.00007(13)
Cu2 0.03386(18) 0.02491(17) 0.01873(16) 0.00324(11) 0.01216(12) 0.00538(13)
Cl1 0.0544(5) 0.0419(4) 0.0492(5) 0.0018(3) 0.0049(4) -0.0164(4)
O1 0.0309(10) 0.0549(13) 0.0213(9) -0.0056(9) 0.0079(8) -0.0080(9)
O2 0.0371(10) 0.0418(11) 0.0141(8) 0.0023(7) 0.0057(7) -0.0081(9)
O3 0.0565(13) 0.0403(11) 0.0147(8) 0.0008(8) 0.0010(8) 0.0128(10)
O4 0.0505(13) 0.0612(15) 0.0195(9) -0.0045(9) 0.0082(9) 0.0216(11)
O5 0.0430(11) 0.0356(11) 0.0327(10) 0.0059(8) 0.0138(9) -0.0111(9)
O6 0.0505(14) 0.0571(15) 0.0436(13) 0.0141(11) -0.0017(11) -0.0185(12)
O7 0.0643(15) 0.0309(11) 0.0564(14) 0.0177(10) 0.0426(12) 0.0152(10)
O8 0.0609(15) 0.0425(13) 0.0542(14) 0.0229(11) 0.0369(12) 0.0190(12)
O9 0.0309(9) 0.0246(8) 0.0160(8) 0.0040(6) 0.0063(7) 0.0021(7)
N1 0.0323(12) 0.0474(14) 0.0140(10) 0.0008(9) 0.0067(8) -0.0079(11)
N2 0.0383(13) 0.0270(12) 0.0354(13) 0.0074(10) 0.0105(10) -0.0054(10)
C1 0.0450(17) 0.0457(17) 0.0253(14) 0.0097(12) 0.0046(12) 0.0080(14)
C2 0.0493(17) 0.0383(16) 0.0228(13) 0.0004(11) 0.0101(12) 0.0114(14)
C3 0.0289(13) 0.0361(14) 0.0152(11) 0.0012(10) 0.0063(9) 0.0006(11)
C4 0.0491(18) 0.0469(17) 0.0213(13) 0.0039(12) 0.0083(12) 0.0168(15)
C5 0.0522(18) 0.0522(19) 0.0231(14) -0.0016(13) 0.0144(13) 0.0139(15)
C6 0.0411(16) 0.062(2) 0.0120(11) -0.0012(12) 0.0062(11) -0.0188(15)
C7 0.0295(13) 0.0289(13) 0.0167(11) 0.0000(9) 0.0068(9) 0.0025(10)
C8 0.0317(13) 0.0368(14) 0.0154(11) -0.0005(10) 0.0063(10) -0.0009(11)
C9 0.0467(18) 0.0379(17) 0.069(2) 0.0225(16) 0.0305(17) 0.0072(14)
C10 0.057(2) 0.0365(17) 0.068(2) 0.0212(16) 0.0405(18) 0.0111(16)
C11 0.0397(15) 0.0252(13) 0.0341(14) 0.0041(11) 0.0172(12) -0.0026(11)
C12 0.0490(17) 0.0334(15) 0.0431(17) 0.0090(13) 0.0253(14) 0.0066(14)
C13 0.0544(19) 0.0373(16) 0.0411(17) 0.0088(13) 0.0267(15) 0.0016(14)
C14 0.0442(16) 0.0331(15) 0.0352(15) 0.0124(12) 0.0083(13) -0.0108(13)
C15 0.0363(14) 0.0287(14) 0.0337(14) 0.0024(11) 0.0143(12) -0.0068(12)
C16 0.0436(16) 0.0273(13) 0.0353(15) 0.0070(11) 0.0191(12) 0.0043(12)
O1W 0.113(3) 0.091(3) 0.0612(19) -0.0329(19) -0.0068(19) 0.015(2)
O2W 0.125(3) 0.115(3) 0.070(2) 0.011(2) 0.007(2) -0.023(3)
O3W 0.106(3) 0.171(5) 0.074(2) 0.002(3) 0.002(2) 0.049(3)
O4W 0.247(8) 0.177(6) 0.188(6) -0.086(5) 0.130(6) -0.054(6)
O5W 0.100(4) 0.170(6) 0.362(12) 0.058(7) 0.023(6) -0.053(4)
O6W 0.234(9) 0.490(18) 0.192(8) 0.173(10) 0.125(7) 0.163(11)

loop_
_atom_type_symbol
_atom_type_description
_atom_type_scat_dispersion_real
_atom_type_scat_dispersion_imag
_atom_type_scat_source
C C 0.0033 0.0016 'International Tables Vol C Tables 4.2.6.8 and 6.1.1.4'
H H 0.0000 0.0000 'International Tables Vol C Tables 4.2.6.8 and 6.1.1.4'
N N 0.0061 0.0033 'International Tables Vol C Tables 4.2.6.8 and 6.1.1.4'
O O 0.0106 0.0060 'International Tables Vol C Tables 4.2.6.8 and 6.1.1.4'
Cl Cl 0.1484 0.1585 'International Tables Vol C Tables 4.2.6.8 and 6.1.1.4'
Cu Cu 0.3201 1.2651 'International Tables Vol C Tables 4.2.6.8 and 6.1.1.4'

loop_
_geom_angle_atom_site_label_1
_geom_angle_atom_site_label_2
_geom_angle_atom_site_label_3
_geom_angle
_geom_angle_site_symmetry_1
_geom_angle_site_symmetry_3
O3 Cu1 O9 168.77(9) 3_657 .
O3 Cu1 O9 95.90(8) 3_657 3_656
O9 Cu1 O9 81.08(8) . 3_656
O3 Cu1 Cl1 93.57(8) 3_657 .
O9 Cu1 Cl1 94.54(6) . .
O9 Cu1 Cl1 148.68(6) 3_656 .
O3 Cu1 O1 78.38(9) 3_657 .
O9 Cu1 O1 91.01(8) . .
O9 Cu1 O1 94.21(8) 3_656 .
Cl1 Cu1 O1 116.95(7) . .
O3 Cu1 Cu1 134.72(8) 3_657 3_656
O9 Cu1 Cu1 41.33(6) . 3_656
O9 Cu1 Cu1 39.75(5) 3_656 3_656
Cl1 Cu1 Cu1 128.48(4) . 3_656
O1 Cu1 Cu1 93.47(6) . 3_656
O2 Cu2 O7 171.08(9) . .
O2 Cu2 O5 89.04(10) . 4_566
O7 Cu2 O5 86.95(10) . 4_566
O2 Cu2 O9 89.91(9) . .
O7 Cu2 O9 94.01(9) . .
O5 Cu2 O9 178.84(8) 4_566 .
O2 Cu2 O4 98.66(10) . 1_554
O7 Cu2 O4 89.06(11) . 1_554
O5 Cu2 O4 86.54(8) 4_566 1_554
O9 Cu2 O4 94.11(8) . 1_554
C7 O1 Cu1 117.04(17) . .
C7 O2 Cu2 119.11(18) . .
C8 O3 Cu1 127.15(18) . 3_657
C8 O4 Cu2 124.82(18) . 1_556
C15 O5 Cu2 114.29(19) . 4_665
C16 O7 Cu2 125.66(19) . .
Cu1 O9 Cu2 118.07(9) . .
Cu1 O9 Cu1 98.92(8) . 3_656
Cu2 O9 Cu1 106.35(9) . 3_656
Cu1 O9 H99A 110.9 . .
Cu2 O9 H99A 110.9 . .
Cu1 O9 H99A 110.9 3_656 .
C5 N1 C1 120.9(2) . .
C5 N1 C6 119.4(3) . .
C1 N1 C6 119.6(3) . .
C13 N2 C9 120.9(3) . .
C13 N2 C14 118.9(3) . .
C9 N2 C14 120.2(3) . .
N1 C1 C2 120.6(3) . .
N1 C1 H1A 119.7 . .
C2 C1 H1A 119.7 . .
C1 C2 C3 119.6(3) . .
C1 C2 H2A 120.2 . .
C3 C2 H2A 120.2 . .
C2 C3 C4 118.5(2) . .
C2 C3 C8 120.5(2) . .
C4 C3 C8 121.0(2) . .
C5 C4 C3 119.7(3) . .
C5 C4 H4A 120.1 . .
C3 C4 H4A 120.1 . .
N1 C5 C4 120.6(3) . .
N1 C5 H5A 119.7 . .
C4 C5 H5A 119.7 . .
N1 C6 C7 113.0(2) . .
N1 C6 H6A 109.0 . .
C7 C6 H6A 109.0 . .
N1 C6 H6B 109.0 . .
C7 C6 H6B 109.0 . .
H6A C6 H6B 107.8 . .
O1 C7 O2 126.6(2) . .
O1 C7 C6 121.4(2) . .
O2 C7 C6 112.0(2) . .
O4 C8 O3 127.6(2) . .
O4 C8 C3 118.1(2) . .
O3 C8 C3 114.3(2) . .
N2 C9 C10 120.3(3) . .
N2 C9 H9A 119.8 . .
C10 C9 H9A 119.8 . .
C9 C10 C11 119.8(3) . .
C9 C10 H10A 120.1 . .
C11 C10 H10A 120.1 . .
C10 C11 C12 118.8(3) . .
C10 C11 C16 120.8(3) . .
C12 C11 C16 120.4(3) . .
C13 C12 C11 119.1(3) . .
C13 C12 H12A 120.4 . .
C11 C12 H12A 120.4 . .
N2 C13 C12 121.0(3) . .
N2 C13 H13A 119.5 . .
C12 C13 H13A 119.5 . .
N2 C14 C15 110.8(2) . .
N2 C14 H14A 109.5 . .
C15 C14 H14A 109.5 . .
N2 C14 H14B 109.5 . .
C15 C14 H14B 109.5 . .
H14A C14 H14B 108.1 . .
O6 C15 O5 126.6(3) . .
O6 C15 C14 120.7(3) . .
O5 C15 C14 112.7(3) . .
O8 C16 O7 127.5(3) . .
O8 C16 C11 118.5(3) . .
O7 C16 C11 114.0(2) . .

loop_
_geom_bond_atom_site_label_1
_geom_bond_atom_site_label_2
_geom_bond_distance
_geom_bond_site_symmetry_2
Cu1 O3 1.934(2) 3_657
Cu1 O9 1.957(2) .
Cu1 O9 2.021(2) 3_656
Cu1 Cl1 2.2640(14) .
Cu1 O1 2.359(2) .
Cu1 Cu1 3.0229(14) 3_656
Cu2 O2 1.951(2) .
Cu2 O7 1.957(2) .
Cu2 O5 1.971(2) 4_566
Cu2 O9 1.975(2) .
Cu2 O4 2.287(2) 1_554
O1 C7 1.228(3) .
O2 C7 1.268(3) .
O3 C8 1.255(3) .
O3 Cu1 1.934(2) 3_657
O4 C8 1.230(4) .
O4 Cu2 2.287(2) 1_556
O5 C15 1.268(3) .
O5 Cu2 1.971(2) 4_665
O6 C15 1.223(4) .
O7 C16 1.267(4) .
O8 C16 1.231(4) .
O9 Cu1 2.021(2) 3_656
O9 H99A 0.9800 .
N1 C5 1.336(4) .
N1 C1 1.337(4) .
N1 C6 1.486(3) .
N2 C13 1.337(4) .
N2 C9 1.341(4) .
N2 C14 1.475(4) .
C1 C2 1.379(4) .
C1 H1A 0.9300 .
C2 C3 1.384(4) .
C2 H2A 0.9300 .
C3 C4 1.384(4) .
C3 C8 1.526(3) .
C4 C5 1.378(4) .
C4 H4A 0.9300 .
C5 H5A 0.9300 .
C6 C7 1.523(4) .
C6 H6A 0.9700 .
C6 H6B 0.9700 .
C9 C10 1.376(5) .
C9 H9A 0.9300 .
C10 C11 1.383(4) .
C10 H10A 0.9300 .
C11 C12 1.387(4) .
C11 C16 1.523(4) .
C12 C13 1.376(4) .
C12 H12A 0.9300 .
C13 H13A 0.9300 .
C14 C15 1.532(4) .
C14 H14A 0.9700 .
C14 H14B 0.9700 .
